data_7222771
loop_
_publ_author_name
'Reckeweg, O.'
'Simon, A.'

_publ_section_title
;
 Azide und Cyanamide - aehnlich und doch anders
;
_journal_name_full
;
Zeitschrift fuer Naturforschung, Teil B. Anorganische Chemie, Organische 
Chemie (42,1987-)
;
_journal_page_first 1097
_journal_page_last 1104
_journal_volume 58
_journal_year 2003
_chemical_formula_sum 'N6 Sr'
_chemical_name_systematic 'Sr (N3)2'
_space_group_IT_number 70
_symmetry_space_group_name_Hall '-F 2uv 2vw'
_symmetry_space_group_name_H-M 'F d d d :2'
_cell_angle_alpha 90
_cell_angle_beta 90
_cell_angle_gamma 90
_cell_formula_units_Z 8
_cell_length_a 6.1202
_cell_length_b 11.546
_cell_length_c 11.8262
_cell_volume 835.685
_citation_journal_id_ASTM ZNBSEN
_cod_data_source_file Reckeweg_ZNBSEN_2003_476.cif
_cod_data_source_block N6Sr1
_cod_original_cell_volume 835.6845
_cod_original_formula_sum 'N6 Sr1'
_cod_database_code 7222771

loop_
_symmetry_equiv_pos_as_xyz
x,y,z
-x+1/4,-y+1/4,z
x,-y+1/4,-z+1/4
-x+1/4,y,-z+1/4
-x,-y,-z
x-1/4,y-1/4,-z
-x,y-1/4,z-1/4
x-1/4,-y,z-1/4
x,y+1/2,z+1/2
-x+1/4,-y+3/4,z+1/2
x,-y+3/4,-z+3/4
-x+1/4,y+1/2,-z+3/4
-x,-y+1/2,-z+1/2
x-1/4,y+1/4,-z+1/2
-x,y+1/4,z+1/4
x-1/4,-y+1/2,z+1/4
x+1/2,y,z+1/2
-x+3/4,-y+1/4,z+1/2
x+1/2,-y+1/4,-z+3/4
-x+3/4,y,-z+3/4
-x+1/2,-y,-z+1/2
x+1/4,y-1/4,-z+1/2
-x+1/2,y-1/4,z+1/4
x+1/4,-y,z+1/4
x+1/2,y+1/2,z
-x+3/4,-y+3/4,z
x+1/2,-y+3/4,-z+1/4
-x+3/4,y+1/2,-z+1/4
-x+1/2,-y+1/2,-z
x+1/4,y+1/4,-z
-x+1/2,y+1/4,z-1/4
x+1/4,-y+1/2,z-1/4

loop_
_atom_site_label
_atom_site_type_symbol
_atom_site_fract_x
_atom_site_fract_y
_atom_site_fract_z
_atom_site_occupancy
_atom_site_U_iso_or_equiv
Sr1 Sr+2 0.125 0.125 0.625 1 0.0
N2 N 0.0222 0.44006 0.2509 1 0.0
N1 N 0.125 0.125 0.9996 1 0.0
